data_2234654
loop_
_publ_author_name
'Fun, Hoong-Kun'
'Quah, Ching Kheng'
'Wu, Dongdong'

_publ_section_title
;
 1-Phenylethane-1,2-diyl 1,1'-biphenyl-2,2'-dicarboxylate
;
_journal_coeditor_code HB6748
_journal_issue 5
_journal_name_full 'Acta Crystallographica Section E'
_journal_page_first o1551
_journal_paper_doi 10.1107/S1600536812018065
_journal_volume 68
_journal_year 2012
_chemical_formula_iupac 'C22 H16 O4'
_chemical_formula_moiety 'C22 H16 O4'
_chemical_formula_sum 'C22 H16 O4'
_chemical_formula_weight 344.35
_chemical_name_common
;
7-Phenyl-7,8-dihydrodibenzo[<i>f</i>,<i>h</i>][1,4]dioxecine-5,10-dione
;
_chemical_name_systematic
;
1-Phenylethane-1,2-diyl 1,1'-biphenyl-2,2'-dicarboxylate
;
_space_group_IT_number 61
_symmetry_cell_setting orthorhombic
_symmetry_space_group_name_Hall '-P 2ac 2ab'
_symmetry_space_group_name_H-M 'P b c a'
_atom_sites_solution_hydrogens geom
_atom_sites_solution_primary direct
_atom_sites_solution_secondary difmap
_audit_creation_method SHELXL-97
_cell_angle_alpha 90.00
_cell_angle_beta 90.00
_cell_angle_gamma 90.00
_cell_formula_units_Z 8
_cell_length_a 21.2454(15)
_cell_length_b 13.2363(7)
_cell_length_c 12.1954(7)
_cell_measurement_reflns_used 6139
_cell_measurement_temperature 296
_cell_measurement_theta_max 24.03
_cell_measurement_theta_min 2.46
_cell_volume 3429.5(4)
_computing_cell_refinement 'SAINT (Bruker, 2009)'
_computing_data_collection 'APEX2 (Bruker, 2009)'
_computing_data_reduction 'SAINT (Bruker, 2009)'
_computing_molecular_graphics 'SHELXTL (Sheldrick, 2008)'
_computing_publication_material 'SHELXTL (Sheldrick, 2008) and PLATON (Spek, 2009)'
_computing_structure_refinement 'SHELXTL (Sheldrick, 2008)'
_computing_structure_solution 'SHELXTL (Sheldrick, 2008)'
_diffrn_ambient_temperature 296
_diffrn_measured_fraction_theta_full 1.000
_diffrn_measured_fraction_theta_max 1.000
_diffrn_measurement_device_type 'Bruker SMART APEXII DUO CCD'
_diffrn_measurement_method '\f and \w scans'
_diffrn_radiation_monochromator graphite
_diffrn_radiation_source 'fine-focus sealed tube'
_diffrn_radiation_type MoK\a
_diffrn_radiation_wavelength 0.71073
_diffrn_reflns_av_R_equivalents 0.0752
_diffrn_reflns_av_sigmaI/netI 0.0301
_diffrn_reflns_limit_h_max 29
_diffrn_reflns_limit_h_min -29
_diffrn_reflns_limit_k_max 18
_diffrn_reflns_limit_k_min -18
_diffrn_reflns_limit_l_max 17
_diffrn_reflns_limit_l_min -17
_diffrn_reflns_number 67362
_diffrn_reflns_theta_full 30.02
_diffrn_reflns_theta_max 30.02
_diffrn_reflns_theta_min 1.92
_diffrn_standards_number 0
_exptl_absorpt_coefficient_mu 0.092
_exptl_absorpt_correction_T_max 0.9932
_exptl_absorpt_correction_T_min 0.9757
_exptl_absorpt_correction_type multi-scan
_exptl_absorpt_process_details '(<i>SADABS</i>; Bruker, 2009)'
_exptl_crystal_colour colourless
_exptl_crystal_density_diffrn 1.334
_exptl_crystal_density_method 'not measured'
_exptl_crystal_description plate
_exptl_crystal_F_000 1440
_exptl_crystal_size_max 0.27
_exptl_crystal_size_mid 0.224
_exptl_crystal_size_min 0.075
_refine_diff_density_max 0.156
_refine_diff_density_min -0.162
_refine_ls_extinction_method none
_refine_ls_goodness_of_fit_ref 0.993
_refine_ls_hydrogen_treatment constr
_refine_ls_matrix_type full
_refine_ls_number_parameters 235
_refine_ls_number_reflns 5014
_refine_ls_number_restraints 0
_refine_ls_restrained_S_all 0.993
_refine_ls_R_factor_all 0.0907
_refine_ls_R_factor_gt 0.0441
_refine_ls_shift/su_max 0.001
_refine_ls_shift/su_mean 0.001
_refine_ls_structure_factor_coef Fsqd
_refine_ls_weighting_details 'calc w=1/[\s^2^(Fo^2^)+(0.0382P)^2^+0.8815P] where P=(Fo^2^+2Fc^2^)/3'
_refine_ls_weighting_scheme calc
_refine_ls_wR_factor_gt 0.0916
_refine_ls_wR_factor_ref 0.1132
_reflns_number_gt 2961
_reflns_number_total 5014
_reflns_threshold_expression I>2\s(I)
_cod_data_source_file hb6748.cif
_cod_data_source_block I
_cod_database_code 2234654
_cod_database_fobs_code 2234654

loop_
_symmetry_equiv_pos_as_xyz
'x, y, z'
'-x+1/2, -y, z+1/2'
'-x, y+1/2, -z+1/2'
'x+1/2, -y+1/2, -z'
'-x, -y, -z'
'x-1/2, y, -z-1/2'
'x, -y-1/2, z-1/2'
'-x-1/2, y-1/2, z'

loop_
_atom_site_type_symbol
_atom_site_label
_atom_site_fract_x
_atom_site_fract_y
_atom_site_fract_z
_atom_site_U_iso_or_equiv
_atom_site_adp_type
_atom_site_calc_flag
_atom_site_refinement_flags
_atom_site_occupancy
_atom_site_symmetry_multiplicity
O O1 0.26894(5) 0.00729(8) -0.06424(9) 0.0525(3) Uani d . 1 1
O O2 0.28774(4) 0.14794(8) 0.03621(8) 0.0431(2) Uani d . 1 1
O O3 0.18085(5) 0.27892(8) -0.05404(9) 0.0517(3) Uani d . 1 1
O O4 0.25786(5) 0.22593(9) -0.16930(8) 0.0494(3) Uani d . 1 1
C C1 0.07994(7) 0.07069(12) 0.06878(12) 0.0481(4) Uani d . 1 1
H H1A 0.0415 0.0732 0.0323 0.058 Uiso calc R 1 1
C C2 0.08085(7) 0.06903(14) 0.18225(13) 0.0551(4) Uani d . 1 1
H H2A 0.0432 0.0708 0.2211 0.066 Uiso calc R 1 1
C C3 0.13733(8) 0.06473(13) 0.23800(13) 0.0525(4) Uani d . 1 1
H H3A 0.1378 0.0628 0.3142 0.063 Uiso calc R 1 1
C C4 0.19297(7) 0.06329(12) 0.18020(12) 0.0461(4) Uani d . 1 1
H H4A 0.2311 0.0611 0.2177 0.055 Uiso calc R 1 1
C C5 0.19263(6) 0.06515(10) 0.06611(11) 0.0375(3) Uani d . 1 1
C C6 0.13535(6) 0.06867(11) 0.00836(11) 0.0382(3) Uani d . 1 1
C C7 0.13142(6) 0.07071(11) -0.11413(11) 0.0397(3) Uani d . 1 1
C C8 0.09627(7) -0.00380(13) -0.16669(14) 0.0492(4) Uani d . 1 1
H H8A 0.0757 -0.0524 -0.1250 0.059 Uiso calc R 1 1
C C9 0.09149(8) -0.00670(14) -0.27979(15) 0.0587(5) Uani d . 1 1
H H9A 0.0677 -0.0569 -0.3134 0.070 Uiso calc R 1 1
C C10 0.12184(8) 0.06460(15) -0.34267(14) 0.0602(5) Uani d . 1 1
H H10A 0.1185 0.0625 -0.4187 0.072 Uiso calc R 1 1
C C11 0.15715(7) 0.13905(14) -0.29305(12) 0.0511(4) Uani d . 1 1
H H11A 0.1781 0.1866 -0.3357 0.061 Uiso calc R 1 1
C C12 0.16148(6) 0.14330(11) -0.17924(11) 0.0404(3) Uani d . 1 1
C C13 0.19893(7) 0.22471(12) -0.12604(12) 0.0417(3) Uani d . 1 1
C C14 0.30724(7) 0.26949(13) -0.10300(13) 0.0508(4) Uani d . 1 1
H H14A 0.2900 0.3201 -0.0539 0.061 Uiso calc R 1 1
H H14B 0.3386 0.3014 -0.1493 0.061 Uiso calc R 1 1
C C15 0.33672(6) 0.18389(12) -0.03764(12) 0.0433(3) Uani d . 1 1
H H15A 0.3492 0.1293 -0.0874 0.052 Uiso calc R 1 1
C C16 0.25324(6) 0.06640(11) 0.00485(12) 0.0384(3) Uani d . 1 1
C C17 0.39237(6) 0.21678(12) 0.02917(12) 0.0446(3) Uani d . 1 1
C C18 0.45246(7) 0.18547(15) 0.00219(14) 0.0592(4) Uani d . 1 1
H H18A 0.4587 0.1439 -0.0583 0.071 Uiso calc R 1 1
C C19 0.50365(8) 0.21590(18) 0.06533(17) 0.0737(6) Uani d . 1 1
H H19A 0.5441 0.1957 0.0460 0.088 Uiso calc R 1 1
C C20 0.49468(9) 0.27522(16) 0.15542(18) 0.0722(6) Uani d . 1 1
H H20A 0.5288 0.2936 0.1989 0.087 Uiso calc R 1 1
C C21 0.43562(10) 0.30752(16) 0.18154(16) 0.0706(5) Uani d . 1 1
H H21A 0.4298 0.3491 0.2422 0.085 Uiso calc R 1 1
C C22 0.38446(8) 0.27928(14) 0.11904(14) 0.0584(4) Uani d . 1 1
H H22A 0.3445 0.3024 0.1374 0.070 Uiso calc R 1 1

loop_
_atom_site_aniso_label
_atom_site_aniso_U_11
_atom_site_aniso_U_22
_atom_site_aniso_U_33
_atom_site_aniso_U_12
_atom_site_aniso_U_13
_atom_site_aniso_U_23
O1 0.0485(6) 0.0438(6) 0.0653(7) 0.0023(5) 0.0063(5) -0.0075(5)
O2 0.0387(5) 0.0468(6) 0.0439(5) -0.0077(4) 0.0023(4) 0.0004(5)
O3 0.0564(6) 0.0452(6) 0.0536(6) 0.0025(5) -0.0006(5) -0.0029(5)
O4 0.0434(5) 0.0608(7) 0.0440(6) -0.0064(5) -0.0021(4) 0.0075(5)
C1 0.0363(7) 0.0583(10) 0.0498(9) -0.0033(7) -0.0002(6) 0.0030(8)
C2 0.0455(8) 0.0677(12) 0.0521(10) -0.0073(8) 0.0113(7) 0.0018(8)
C3 0.0584(9) 0.0594(10) 0.0398(8) -0.0107(8) 0.0029(7) 0.0032(7)
C4 0.0472(8) 0.0479(9) 0.0432(8) -0.0070(7) -0.0058(6) 0.0062(7)
C5 0.0382(7) 0.0333(7) 0.0410(7) -0.0027(6) -0.0011(6) 0.0038(6)
C6 0.0365(7) 0.0378(7) 0.0405(7) -0.0013(6) -0.0019(6) 0.0027(6)
C7 0.0333(6) 0.0443(8) 0.0416(7) 0.0052(6) -0.0023(6) -0.0020(6)
C8 0.0420(7) 0.0500(9) 0.0557(9) 0.0000(7) -0.0016(7) -0.0073(8)
C9 0.0511(9) 0.0685(12) 0.0566(10) 0.0000(9) -0.0052(8) -0.0228(9)
C10 0.0563(9) 0.0838(14) 0.0405(8) 0.0066(10) -0.0045(7) -0.0124(9)
C11 0.0483(8) 0.0649(11) 0.0400(8) 0.0051(8) -0.0009(7) 0.0021(8)
C12 0.0361(6) 0.0463(8) 0.0387(7) 0.0056(6) -0.0028(6) 0.0005(6)
C13 0.0427(7) 0.0434(8) 0.0391(7) 0.0019(6) -0.0035(6) 0.0107(7)
C14 0.0436(8) 0.0549(10) 0.0539(9) -0.0118(7) -0.0041(7) 0.0081(8)
C15 0.0376(7) 0.0486(8) 0.0437(8) -0.0068(6) 0.0042(6) 0.0024(7)
C16 0.0365(6) 0.0354(7) 0.0433(7) 0.0013(6) -0.0053(6) 0.0055(6)
C17 0.0389(7) 0.0483(9) 0.0467(8) -0.0072(7) 0.0008(6) 0.0089(7)
C18 0.0435(8) 0.0797(13) 0.0544(10) -0.0010(8) 0.0062(7) 0.0063(9)
C19 0.0367(8) 0.1048(17) 0.0796(14) -0.0100(10) 0.0000(9) 0.0220(13)
C20 0.0571(10) 0.0842(14) 0.0752(13) -0.0311(10) -0.0176(10) 0.0184(11)
C21 0.0758(12) 0.0676(13) 0.0682(12) -0.0184(10) -0.0152(10) -0.0050(10)
C22 0.0521(9) 0.0604(11) 0.0626(11) -0.0031(8) -0.0051(8) -0.0048(9)

loop_
_atom_type_symbol
_atom_type_description
_atom_type_scat_dispersion_real
_atom_type_scat_dispersion_imag
_atom_type_scat_source
C C 0.0033 0.0016 'International Tables Vol C Tables 4.2.6.8 and 6.1.1.4'
H H 0.0000 0.0000 'International Tables Vol C Tables 4.2.6.8 and 6.1.1.4'
O O 0.0106 0.0060 'International Tables Vol C Tables 4.2.6.8 and 6.1.1.4'

loop_
_geom_angle_atom_site_label_1
_geom_angle_atom_site_label_2
_geom_angle_atom_site_label_3
_geom_angle
C16 O2 C15 118.08(11)
C13 O4 C14 117.17(12)
C2 C1 C6 121.21(14)
C2 C1 H1A 119.4
C6 C1 H1A 119.4
C3 C2 C1 120.35(14)
C3 C2 H2A 119.8
C1 C2 H2A 119.8
C4 C3 C2 119.66(14)
C4 C3 H3A 120.2
C2 C3 H3A 120.2
C3 C4 C5 120.49(14)
C3 C4 H4A 119.8
C5 C4 H4A 119.8
C4 C5 C6 120.37(13)
C4 C5 C16 119.83(12)
C6 C5 C16 119.77(12)
C1 C6 C5 117.92(13)
C1 C6 C7 118.80(12)
C5 C6 C7 123.27(12)
C8 C7 C12 117.99(13)
C8 C7 C6 118.44(13)
C12 C7 C6 123.57(13)
C9 C8 C7 121.17(16)
C9 C8 H8A 119.4
C7 C8 H8A 119.4
C10 C9 C8 120.13(16)
C10 C9 H9A 119.9
C8 C9 H9A 119.9
C9 C10 C11 120.04(15)
C9 C10 H10A 120.0
C11 C10 H10A 120.0
C10 C11 C12 120.17(16)
C10 C11 H11A 119.9
C12 C11 H11A 119.9
C11 C12 C7 120.49(14)
C11 C12 C13 119.94(14)
C7 C12 C13 119.56(12)
O3 C13 O4 124.98(14)
O3 C13 C12 125.60(13)
O4 C13 C12 109.39(13)
O4 C14 C15 107.18(13)
O4 C14 H14A 110.3
C15 C14 H14A 110.3
O4 C14 H14B 110.3
C15 C14 H14B 110.3
H14A C14 H14B 108.5
O2 C15 C17 108.79(11)
O2 C15 C14 105.86(11)
C17 C15 C14 113.15(13)
O2 C15 H15A 109.6
C17 C15 H15A 109.6
C14 C15 H15A 109.6
O1 C16 O2 124.52(13)
O1 C16 C5 125.93(13)
O2 C16 C5 109.50(12)
C18 C17 C22 118.70(15)
C18 C17 C15 120.77(15)
C22 C17 C15 120.53(14)
C17 C18 C19 120.21(18)
C17 C18 H18A 119.9
C19 C18 H18A 119.9
C20 C19 C18 120.20(18)
C20 C19 H19A 119.9
C18 C19 H19A 119.9
C21 C20 C19 119.83(17)
C21 C20 H20A 120.1
C19 C20 H20A 120.1
C20 C21 C22 120.74(19)
C20 C21 H21A 119.6
C22 C21 H21A 119.6
C21 C22 C17 120.28(17)
C21 C22 H22A 119.9
C17 C22 H22A 119.9

loop_
_geom_bond_atom_site_label_1
_geom_bond_atom_site_label_2
_geom_bond_distance
O1 C16 1.1972(17)
O2 C16 1.3596(17)
O2 C15 1.4562(16)
O3 C13 1.1973(17)
O4 C13 1.3586(17)
O4 C14 1.4446(18)
C1 C2 1.384(2)
C1 C6 1.3891(19)
C1 H1A 0.9300
C2 C3 1.380(2)
C2 H2A 0.9300
C3 C4 1.376(2)
C3 H3A 0.9300
C4 C5 1.3916(19)
C4 H4A 0.9300
C5 C6 1.4068(18)
C5 C16 1.4888(19)
C6 C7 1.4965(19)
C7 C8 1.393(2)
C7 C12 1.400(2)
C8 C9 1.384(2)
C8 H8A 0.9300
C9 C10 1.376(3)
C9 H9A 0.9300
C10 C11 1.378(2)
C10 H10A 0.9300
C11 C12 1.392(2)
C11 H11A 0.9300
C12 C13 1.488(2)
C14 C15 1.520(2)
C14 H14A 0.9700
C14 H14B 0.9700
C15 C17 1.5003(19)
C15 H15A 0.9800
C17 C18 1.382(2)
C17 C22 1.383(2)
C18 C19 1.392(2)
C18 H18A 0.9300
C19 C20 1.364(3)
C19 H19A 0.9300
C20 C21 1.363(3)
C20 H20A 0.9300
C21 C22 1.379(2)
C21 H21A 0.9300
C22 H22A 0.9300

loop_
_geom_torsion_atom_site_label_1
_geom_torsion_atom_site_label_2
_geom_torsion_atom_site_label_3
_geom_torsion_atom_site_label_4
_geom_torsion
C6 C1 C2 C3 -0.4(3)
C1 C2 C3 C4 0.8(3)
C2 C3 C4 C5 -0.6(3)
C3 C4 C5 C6 0.1(2)
C3 C4 C5 C16 178.33(15)
C2 C1 C6 C5 -0.2(2)
C2 C1 C6 C7 -179.94(15)
C4 C5 C6 C1 0.3(2)
C16 C5 C6 C1 -177.94(14)
C4 C5 C6 C7 -179.93(14)
C16 C5 C6 C7 1.8(2)
C1 C6 C7 C8 -56.42(19)
C5 C6 C7 C8 123.83(15)
C1 C6 C7 C12 123.92(16)
C5 C6 C7 C12 -55.8(2)
C12 C7 C8 C9 0.5(2)
C6 C7 C8 C9 -179.19(14)
C7 C8 C9 C10 0.2(3)
C8 C9 C10 C11 0.1(3)
C9 C10 C11 C12 -1.0(2)
C10 C11 C12 C7 1.6(2)
C10 C11 C12 C13 -179.13(14)
C8 C7 C12 C11 -1.4(2)
C6 C7 C12 C11 178.28(13)
C8 C7 C12 C13 179.39(13)
C6 C7 C12 C13 -1.0(2)
C14 O4 C13 O3 21.5(2)
C14 O4 C13 C12 -156.50(12)
C11 C12 C13 O3 129.03(16)
C7 C12 C13 O3 -51.7(2)
C11 C12 C13 O4 -53.03(17)
C7 C12 C13 O4 126.21(13)
C13 O4 C14 C15 92.18(15)
C16 O2 C15 C17 -141.79(12)
C16 O2 C15 C14 96.32(14)
O4 C14 C15 O2 -65.31(15)
O4 C14 C15 C17 175.64(12)
C15 O2 C16 O1 18.96(19)
C15 O2 C16 C5 -158.71(11)
C4 C5 C16 O1 124.59(16)
C6 C5 C16 O1 -57.1(2)
C4 C5 C16 O2 -57.78(17)
C6 C5 C16 O2 120.49(14)
O2 C15 C17 C18 132.03(15)
C14 C15 C17 C18 -110.62(17)
O2 C15 C17 C22 -48.06(19)
C14 C15 C17 C22 69.29(19)
C22 C17 C18 C19 0.6(3)
C15 C17 C18 C19 -179.52(16)
C17 C18 C19 C20 1.3(3)
C18 C19 C20 C21 -2.2(3)
C19 C20 C21 C22 1.3(3)
C20 C21 C22 C17 0.6(3)
C18 C17 C22 C21 -1.5(3)
C15 C17 C22 C21 178.61(16)
